data_4513774
loop_
_publ_author_name
'Ghorai, Debasish'
'Dutta, Champak'
'Choudhury, Joyanta'

_publ_section_title
;
 Switching of &#x201C;Rollover Pathway&#x201D; in Rhodium(III)-Catalyzed
 C--H Activation of Chelating Molecules
;
_journal_name_full 'ACS Catalysis'
_journal_page_first 709
_journal_paper_doi 10.1021/acscatal.5b02540
_journal_year 2015
_chemical_formula_sum 'C21 H24 F6 N3 P'
_chemical_formula_weight 463.40
_chemical_name_systematic
;
 ?
;
_space_group_crystal_system monoclinic
_space_group_IT_number 14
_space_group_name_Hall '-P 2ybc'
_space_group_name_H-M_alt 'P 1 21/c 1'
_symmetry_space_group_name_Hall '-P 2ybc'
_symmetry_space_group_name_H-M 'P 1 21/c 1'
_atom_sites_solution_hydrogens geom
_audit_creation_method SHELXL-2014
_cell_angle_alpha 90
_cell_angle_beta 109.173(6)
_cell_angle_gamma 90
_cell_formula_units_Z 4
_cell_length_a 8.0991(11)
_cell_length_b 11.7222(17)
_cell_length_c 22.981(3)
_cell_measurement_reflns_used 3402
_cell_measurement_temperature 140(2)
_cell_measurement_theta_max 24.421
_cell_measurement_theta_min 2.558
_cell_volume 2060.8(5)
_computing_cell_refinement 'Bruker SAINT'
_computing_data_collection 'Bruker APEX2'
_computing_data_reduction 'Bruker SAINT'
_computing_structure_refinement 'SHELXL-2014 (Sheldrick, 2014)'
_computing_structure_solution SIR-92
_diffrn_ambient_temperature 140(2)
_diffrn_measured_fraction_theta_full 0.914
_diffrn_measured_fraction_theta_max 0.999
_diffrn_measurement_device_type 'Bruker APEX-II CCD'
_diffrn_measurement_method '\f and \w scans'
_diffrn_radiation_type MoK\a
_diffrn_radiation_wavelength 0.71073
_diffrn_reflns_av_R_equivalents 0.0799
_diffrn_reflns_av_unetI/netI 0.0292
_diffrn_reflns_laue_measured_fraction_full 0.914
_diffrn_reflns_laue_measured_fraction_max 0.999
_diffrn_reflns_limit_h_max 9
_diffrn_reflns_limit_h_min -9
_diffrn_reflns_limit_k_max 13
_diffrn_reflns_limit_k_min -13
_diffrn_reflns_limit_l_max 26
_diffrn_reflns_limit_l_min -26
_diffrn_reflns_number 46608
_diffrn_reflns_point_group_measured_fraction_full 0.914
_diffrn_reflns_point_group_measured_fraction_max 0.999
_diffrn_reflns_theta_full 25.242
_diffrn_reflns_theta_max 24.421
_diffrn_reflns_theta_min 2.558
_diffrn_source 'sealed tube'
_exptl_absorpt_coefficient_mu 0.201
_exptl_absorpt_correction_T_max 0.958
_exptl_absorpt_correction_T_min 0.928
_exptl_absorpt_correction_type multi-scan
_exptl_absorpt_process_details SADABS
_exptl_crystal_colour Colourless
_exptl_crystal_density_diffrn 1.494
_exptl_crystal_description Needle
_exptl_crystal_F_000 960
_exptl_crystal_size_max 0.140
_exptl_crystal_size_mid 0.100
_exptl_crystal_size_min 0.070
_refine_diff_density_max 0.806
_refine_diff_density_min -0.515
_refine_diff_density_rms 0.076
_refine_ls_extinction_method none
_refine_ls_goodness_of_fit_ref 4.872
_refine_ls_hydrogen_treatment constr
_refine_ls_matrix_type full
_refine_ls_number_parameters 283
_refine_ls_number_reflns 3402
_refine_ls_number_restraints 0
_refine_ls_restrained_S_all 4.872
_refine_ls_R_factor_all 0.1126
_refine_ls_R_factor_gt 0.0906
_refine_ls_shift/su_max 0.000
_refine_ls_shift/su_mean 0.000
_refine_ls_structure_factor_coef Fsqd
_refine_ls_weighting_details 'w=1/[\s^2^(Fo^2^)+(0.0100P)^2^] where P=(Fo^2^+2Fc^2^)/3'
_refine_ls_weighting_scheme calc
_refine_ls_wR_factor_gt 0.1636
_refine_ls_wR_factor_ref 0.1648
_reflns_Friedel_coverage 0.000
_reflns_number_gt 2614
_reflns_number_total 3402
_reflns_threshold_expression 'I > 2\s(I)'
_cod_data_source_file cs5b02540_si_002.cif
_cod_data_source_block 3r
_cod_database_code 4513774
_shelx_space_group_comment
;
The symmetry employed for this shelxl refinement is uniquely defined
by the following loop, which should always be used as a source of
symmetry information in preference to the above space-group names.
They are only intended as comments.
;
_shelx_estimated_absorpt_t_min 0.972
_shelx_estimated_absorpt_t_max 0.986
_shelxl_version_number 2014-3

loop_
_space_group_symop_operation_xyz
'x, y, z'
'-x, y+1/2, -z+1/2'
'-x, -y, -z'
'x, -y-1/2, z-1/2'

loop_
_atom_site_label
_atom_site_type_symbol
_atom_site_fract_x
_atom_site_fract_y
_atom_site_fract_z
_atom_site_U_iso_or_equiv
_atom_site_adp_type
_atom_site_occupancy
_atom_site_site_symmetry_order
_atom_site_calc_flag
_atom_site_refinement_flags_posn
_atom_site_refinement_flags_adp
N1 N 0.1126(4) -0.3424(3) -1.01923(16) 0.0435(10) Uani 1 1 d . .
N2 N 0.2944(4) -0.4827(3) -0.97773(14) 0.0352(9) Uani 1 1 d . .
N3 N 0.4572(5) -0.6479(3) -0.94661(16) 0.0419(9) Uani 1 1 d . .
C1 C 0.2516(6) -0.3714(4) -0.9695(2) 0.0376(11) Uani 1 1 d . .
C2 C 0.0113(6) -0.2365(4) -1.0329(2) 0.0631(15) Uani 1 1 d . .
H2A H -0.0417 -0.2286 -1.0767 0.095 Uiso 1 1 calc R U
H2B H 0.0874 -0.1728 -1.0171 0.095 Uiso 1 1 calc R U
H2C H -0.0781 -0.2386 -1.0140 0.095 Uiso 1 1 calc R U
C3 C 0.0694(6) -0.4347(4) -1.0596(2) 0.0438(12) Uani 1 1 d . .
C4 C 0.1819(6) -0.5237(4) -1.03452(19) 0.0406(11) Uani 1 1 d . .
C5 C 0.1705(6) -0.6281(4) -1.0657(2) 0.0470(12) Uani 1 1 d . .
H5 H 0.2457 -0.6884 -1.0490 0.056 Uiso 1 1 calc R U
C6 C 0.0419(7) -0.6360(5) -1.1223(2) 0.0575(14) Uani 1 1 d . .
H6 H 0.0293 -0.7040 -1.1442 0.069 Uiso 1 1 calc R U
C7 C -0.0689(7) -0.5465(5) -1.1475(2) 0.0635(16) Uani 1 1 d . .
H7 H -0.1525 -0.5555 -1.1862 0.076 Uiso 1 1 calc R U
C8 C -0.0593(6) -0.4432(5) -1.1169(2) 0.0563(14) Uani 1 1 d . .
H8 H -0.1348 -0.3832 -1.1338 0.068 Uiso 1 1 calc R U
C9 C 0.4309(5) -0.5398(4) -0.93373(19) 0.0365(11) Uani 1 1 d . .
C10 C 0.5238(5) -0.4792(3) -0.88051(18) 0.0331(10) Uani 1 1 d . .
C11 C 0.4846(6) -0.3615(3) -0.87337(19) 0.0371(11) Uani 1 1 d . .
C12 C 0.3475(5) -0.3075(3) -0.91641(19) 0.0364(11) Uani 1 1 d . .
C13 C 0.6586(5) -0.5405(4) -0.8379(2) 0.0422(12) Uani 1 1 d . .
H13 H 0.7270 -0.5062 -0.8015 0.051 Uiso 1 1 calc R U
C14 C 0.6889(6) -0.6518(4) -0.8504(2) 0.0457(12) Uani 1 1 d . .
H14 H 0.7783 -0.6932 -0.8225 0.055 Uiso 1 1 calc R U
C15 C 0.5853(6) -0.7020(4) -0.9047(2) 0.0488(12) Uani 1 1 d . .
H15 H 0.6070 -0.7776 -0.9121 0.059 Uiso 1 1 calc R U
C16 C 0.5948(6) -0.3002(4) -0.81639(18) 0.0446(12) Uani 1 1 d . .
H16A H 0.5960 -0.2194 -0.8253 0.053 Uiso 1 1 calc R U
H16B H 0.7140 -0.3280 -0.8050 0.053 Uiso 1 1 calc R U
C17 C 0.5266(6) -0.3171(4) -0.76166(19) 0.0635(15) Uani 1 1 d . .
H17A H 0.4084 -0.2878 -0.7722 0.076 Uiso 1 1 calc R U
H17B H 0.5245 -0.3977 -0.7525 0.076 Uiso 1 1 calc R U
C18 C 0.6411(8) -0.2566(5) -0.7077(2) 0.093(2) Uani 1 1 d . .
H18A H 0.6046 -0.2720 -0.6727 0.139 Uiso 1 1 calc R U
H18B H 0.6345 -0.1760 -0.7157 0.139 Uiso 1 1 calc R U
H18C H 0.7594 -0.2820 -0.6992 0.139 Uiso 1 1 calc R U
C19 C 0.3021(6) -0.1847(3) -0.91029(19) 0.0447(12) Uani 1 1 d . .
H19A H 0.3461 -0.1630 -0.8672 0.054 Uiso 1 1 calc R U
H19B H 0.1760 -0.1764 -0.9243 0.054 Uiso 1 1 calc R U
C20 C 0.3788(6) -0.1046(3) -0.9475(2) 0.0463(12) Uani 1 1 d . .
H20A H 0.5053 -0.1057 -0.9300 0.056 Uiso 1 1 calc R U
H20B H 0.3471 -0.1323 -0.9895 0.056 Uiso 1 1 calc R U
C21 C 0.3146(7) 0.0186(3) -0.9482(2) 0.0678(15) Uani 1 1 d . .
H21A H 0.3649 0.0650 -0.9725 0.102 Uiso 1 1 calc R U
H21B H 0.3491 0.0475 -0.9069 0.102 Uiso 1 1 calc R U
H21C H 0.1895 0.0204 -0.9658 0.102 Uiso 1 1 calc R U
P1 P 0.91616(17) -0.00643(11) -0.83214(6) 0.0523(4) Uani 1 1 d . .
F1 F 0.8408(7) 0.0873(3) -0.88026(16) 0.1491(19) Uani 1 1 d . .
F2 F 0.8450(5) -0.1027(3) -0.88239(14) 0.1054(12) Uani 1 1 d . .
F3 F 0.9782(8) -0.0987(3) -0.78325(18) 0.191(3) Uani 1 1 d . .
F4 F 0.9857(4) 0.0875(2) -0.78018(14) 0.0893(10) Uani 1 1 d . .
F5 F 0.7371(5) -0.0056(4) -0.82073(19) 0.1505(18) Uani 1 1 d . .
F6 F 1.0890(6) -0.0056(4) -0.8429(3) 0.198(3) Uani 1 1 d . .

loop_
_atom_site_aniso_label
_atom_site_aniso_U_11
_atom_site_aniso_U_22
_atom_site_aniso_U_33
_atom_site_aniso_U_23
_atom_site_aniso_U_13
_atom_site_aniso_U_12
N1 0.032(2) 0.051(2) 0.046(2) 0.016(2) 0.0114(19) -0.0041(19)
N2 0.032(2) 0.043(2) 0.034(2) 0.0001(18) 0.0152(17) -0.0079(17)
N3 0.039(2) 0.040(2) 0.052(3) -0.004(2) 0.022(2) -0.0053(18)
C1 0.032(3) 0.044(3) 0.044(3) 0.003(2) 0.022(2) -0.008(2)
C2 0.040(3) 0.059(3) 0.077(4) 0.019(3) 0.002(3) -0.007(2)
C3 0.039(3) 0.057(3) 0.037(3) 0.000(3) 0.015(2) -0.022(3)
C4 0.036(3) 0.054(3) 0.036(3) -0.006(2) 0.018(2) -0.017(2)
C5 0.040(3) 0.063(3) 0.044(3) -0.010(3) 0.021(2) -0.018(2)
C6 0.054(4) 0.075(4) 0.051(4) -0.009(3) 0.028(3) -0.031(3)
C7 0.045(4) 0.103(5) 0.045(3) -0.003(3) 0.018(3) -0.034(3)
C8 0.029(3) 0.087(4) 0.053(3) 0.012(3) 0.015(3) -0.010(3)
C9 0.029(3) 0.044(3) 0.042(3) 0.002(2) 0.019(2) -0.007(2)
C10 0.028(3) 0.039(3) 0.036(3) 0.001(2) 0.017(2) -0.008(2)
C11 0.037(3) 0.042(3) 0.040(3) -0.005(2) 0.022(2) -0.013(2)
C12 0.035(3) 0.036(3) 0.045(3) -0.003(2) 0.024(2) -0.010(2)
C13 0.035(3) 0.048(3) 0.047(3) -0.003(2) 0.018(2) -0.006(2)
C14 0.036(3) 0.046(3) 0.058(3) 0.006(3) 0.019(2) 0.000(2)
C15 0.048(3) 0.043(3) 0.063(4) 0.001(3) 0.029(3) -0.002(2)
C16 0.038(3) 0.052(3) 0.046(3) -0.006(2) 0.018(2) -0.009(2)
C17 0.040(3) 0.104(4) 0.045(3) -0.031(3) 0.011(2) -0.014(3)
C18 0.080(5) 0.121(5) 0.072(4) -0.020(4) 0.019(3) 0.012(4)
C19 0.046(3) 0.045(3) 0.050(3) 0.002(2) 0.024(2) -0.003(2)
C20 0.044(3) 0.043(3) 0.052(3) -0.001(2) 0.016(2) -0.012(2)
C21 0.077(4) 0.046(3) 0.078(4) 0.007(3) 0.022(3) -0.004(3)
P1 0.0479(9) 0.0504(8) 0.0509(8) 0.0069(7) 0.0058(6) -0.0043(7)
F1 0.250(6) 0.108(3) 0.087(3) 0.044(2) 0.052(3) 0.077(3)
F2 0.102(3) 0.104(2) 0.080(2) -0.037(2) -0.0096(19) 0.009(2)
F3 0.306(7) 0.066(2) 0.100(3) 0.028(2) -0.070(4) -0.022(3)
F4 0.096(3) 0.068(2) 0.094(2) -0.0242(17) 0.0177(19) -0.0263(17)
F5 0.101(3) 0.214(4) 0.159(4) -0.075(3) 0.075(3) -0.082(3)
F6 0.094(3) 0.207(5) 0.341(7) -0.150(5) 0.136(4) -0.044(3)

loop_
_atom_type_symbol
_atom_type_description
_atom_type_scat_dispersion_real
_atom_type_scat_dispersion_imag
_atom_type_scat_source
C C 0.0033 0.0016 'International Tables Vol C Tables 4.2.6.8 and 6.1.1.4'
H H 0.0000 0.0000 'International Tables Vol C Tables 4.2.6.8 and 6.1.1.4'
F F 0.0171 0.0103 'International Tables Vol C Tables 4.2.6.8 and 6.1.1.4'
N N 0.0061 0.0033 'International Tables Vol C Tables 4.2.6.8 and 6.1.1.4'
P P 0.1023 0.0942 'International Tables Vol C Tables 4.2.6.8 and 6.1.1.4'

loop_
_geom_angle_atom_site_label_1
_geom_angle_atom_site_label_2
_geom_angle_atom_site_label_3
_geom_angle
C1 N1 C3 108.9(4)
C1 N1 C2 130.1(4)
C3 N1 C2 121.0(4)
C1 N2 C9 121.9(3)
C1 N2 C4 109.5(3)
C9 N2 C4 128.6(4)
C15 N3 C9 116.0(4)
N1 C1 N2 107.3(4)
N1 C1 C12 131.1(4)
N2 C1 C12 121.6(4)
N1 C2 H2A 109.5
N1 C2 H2B 109.5
H2A C2 H2B 109.5
N1 C2 H2C 109.5
H2A C2 H2C 109.5
H2B C2 H2C 109.5
C4 C3 C8 121.9(4)
C4 C3 N1 108.7(4)
C8 C3 N1 129.3(5)
C3 C4 C5 121.4(4)
C3 C4 N2 105.5(4)
C5 C4 N2 133.2(4)
C6 C5 C4 116.3(5)
C6 C5 H5 121.8
C4 C5 H5 121.8
C7 C6 C5 122.1(5)
C7 C6 H6 118.9
C5 C6 H6 118.9
C6 C7 C8 122.0(5)
C6 C7 H7 119.0
C8 C7 H7 119.0
C3 C8 C7 116.3(5)
C3 C8 H8 121.9
C7 C8 H8 121.9
N3 C9 N2 116.1(4)
N3 C9 C10 126.6(4)
N2 C9 C10 117.3(4)
C13 C10 C9 114.9(4)
C13 C10 C11 124.3(4)
C9 C10 C11 120.8(4)
C12 C11 C10 121.1(4)
C12 C11 C16 120.9(4)
C10 C11 C16 117.9(4)
C11 C12 C1 117.3(4)
C11 C12 C19 122.5(4)
C1 C12 C19 120.1(4)
C14 C13 C10 119.5(4)
C14 C13 H13 120.2
C10 C13 H13 120.2
C13 C14 C15 119.6(4)
C13 C14 H14 120.2
C15 C14 H14 120.2
N3 C15 C14 123.4(4)
N3 C15 H15 118.3
C14 C15 H15 118.3
C11 C16 C17 112.3(3)
C11 C16 H16A 109.1
C17 C16 H16A 109.1
C11 C16 H16B 109.1
C17 C16 H16B 109.1
H16A C16 H16B 107.9
C18 C17 C16 109.3(4)
C18 C17 H17A 109.8
C16 C17 H17A 109.8
C18 C17 H17B 109.8
C16 C17 H17B 109.8
H17A C17 H17B 108.3
C17 C18 H18A 109.5
C17 C18 H18B 109.5
H18A C18 H18B 109.5
C17 C18 H18C 109.5
H18A C18 H18C 109.5
H18B C18 H18C 109.5
C12 C19 C20 112.2(4)
C12 C19 H19A 109.2
C20 C19 H19A 109.2
C12 C19 H19B 109.2
C20 C19 H19B 109.2
H19A C19 H19B 107.9
C21 C20 C19 112.7(4)
C21 C20 H20A 109.1
C19 C20 H20A 109.1
C21 C20 H20B 109.1
C19 C20 H20B 109.1
H20A C20 H20B 107.8
C20 C21 H21A 109.5
C20 C21 H21B 109.5
H21A C21 H21B 109.5
C20 C21 H21C 109.5
H21A C21 H21C 109.5
H21B C21 H21C 109.5
F6 P1 F3 91.5(3)
F6 P1 F1 92.8(3)
F3 P1 F1 175.7(3)
F6 P1 F5 179.3(2)
F3 P1 F5 88.9(3)
F1 P1 F5 86.8(3)
F6 P1 F2 91.2(2)
F3 P1 F2 89.14(19)
F1 P1 F2 91.2(2)
F5 P1 F2 89.5(2)
F6 P1 F4 90.0(2)
F3 P1 F4 89.31(19)
F1 P1 F4 90.3(2)
F5 P1 F4 89.36(19)
F2 P1 F4 178.1(2)

loop_
_geom_bond_atom_site_label_1
_geom_bond_atom_site_label_2
_geom_bond_distance
N1 C1 1.357(5)
N1 C3 1.393(5)
N1 C2 1.465(5)
N2 C1 1.379(5)
N2 C9 1.400(5)
N2 C4 1.408(5)
N3 C15 1.323(5)
N3 C9 1.334(5)
C1 C12 1.425(5)
C2 H2A 0.9600
C2 H2B 0.9600
C2 H2C 0.9600
C3 C4 1.381(6)
C3 C8 1.388(6)
C4 C5 1.406(5)
C5 C6 1.377(6)
C5 H5 0.9300
C6 C7 1.378(6)
C6 H6 0.9300
C7 C8 1.390(7)
C7 H7 0.9300
C8 H8 0.9300
C9 C10 1.401(5)
C10 C13 1.402(5)
C10 C11 1.436(5)
C11 C12 1.375(5)
C11 C16 1.503(5)
C12 C19 1.503(5)
C13 C14 1.375(5)
C13 H13 0.9300
C14 C15 1.386(6)
C14 H14 0.9300
C15 H15 0.9300
C16 C17 1.544(6)
C16 H16A 0.9700
C16 H16B 0.9700
C17 C18 1.465(6)
C17 H17A 0.9700
C17 H17B 0.9700
C18 H18A 0.9600
C18 H18B 0.9600
C18 H18C 0.9600
C19 C20 1.533(5)
C19 H19A 0.9700
C19 H19B 0.9700
C20 C21 1.533(5)
C20 H20A 0.9700
C20 H20B 0.9700
C21 H21A 0.9600
C21 H21B 0.9600
C21 H21C 0.9600
P1 F6 1.499(4)
P1 F3 1.521(3)
P1 F1 1.536(3)
P1 F5 1.556(4)
P1 F2 1.582(3)
P1 F4 1.585(3)

loop_
_geom_torsion_atom_site_label_1
_geom_torsion_atom_site_label_2
_geom_torsion_atom_site_label_3
_geom_torsion_atom_site_label_4
_geom_torsion
C3 N1 C1 N2 -1.2(4)
C2 N1 C1 N2 177.5(4)
C3 N1 C1 C12 178.4(4)
C2 N1 C1 C12 -2.9(8)
C9 N2 C1 N1 -178.6(3)
C4 N2 C1 N1 1.3(4)
C9 N2 C1 C12 1.7(6)
C4 N2 C1 C12 -178.4(3)
C1 N1 C3 C4 0.7(5)
C2 N1 C3 C4 -178.1(4)
C1 N1 C3 C8 -177.8(4)
C2 N1 C3 C8 3.4(7)
C8 C3 C4 C5 -0.5(7)
N1 C3 C4 C5 -179.2(3)
C8 C3 C4 N2 178.7(4)
N1 C3 C4 N2 0.1(5)
C1 N2 C4 C3 -0.8(4)
C9 N2 C4 C3 179.0(4)
C1 N2 C4 C5 178.3(4)
C9 N2 C4 C5 -1.8(7)
C3 C4 C5 C6 0.1(6)
N2 C4 C5 C6 -178.9(4)
C4 C5 C6 C7 0.6(7)
C5 C6 C7 C8 -1.1(7)
C4 C3 C8 C7 0.2(6)
N1 C3 C8 C7 178.5(4)
C6 C7 C8 C3 0.6(7)
C15 N3 C9 N2 -179.4(4)
C15 N3 C9 C10 -0.6(6)
C1 N2 C9 N3 178.9(3)
C4 N2 C9 N3 -1.0(6)
C1 N2 C9 C10 -0.1(5)
C4 N2 C9 C10 -179.9(4)
N3 C9 C10 C13 0.9(6)
N2 C9 C10 C13 179.8(4)
N3 C9 C10 C11 178.2(4)
N2 C9 C10 C11 -2.9(6)
C13 C10 C11 C12 -178.4(4)
C9 C10 C11 C12 4.6(6)
C13 C10 C11 C16 -0.3(6)
C9 C10 C11 C16 -177.3(4)
C10 C11 C12 C1 -2.9(6)
C16 C11 C12 C1 179.0(4)
C10 C11 C12 C19 179.7(4)
C16 C11 C12 C19 1.6(6)
N1 C1 C12 C11 -179.8(4)
N2 C1 C12 C11 -0.2(6)
N1 C1 C12 C19 -2.2(7)
N2 C1 C12 C19 177.3(3)
C9 C10 C13 C14 -0.5(6)
C11 C10 C13 C14 -177.6(4)
C10 C13 C14 C15 -0.3(6)
C9 N3 C15 C14 -0.3(6)
C13 C14 C15 N3 0.7(7)
C12 C11 C16 C17 92.1(5)
C10 C11 C16 C17 -86.0(5)
C11 C16 C17 C18 179.2(4)
C11 C12 C19 C20 97.4(5)
C1 C12 C19 C20 -80.0(5)
C12 C19 C20 C21 172.7(4)
